data_2203842
loop_
_publ_author_name
'Liang-Cai Yu'
'Hong Liang'
'Chun-Shan Zhou'
'Zhen-Feng Chen'
'Yong Zhang'

_publ_section_title
;
 Enoxacin hydroiodide
;
_journal_issue 6
_journal_name_full 'Acta Crystallographica Section E'
_journal_page_first o1051
_journal_page_last o1053
_journal_paper_doi 10.1107/S1600536804011948
_journal_volume 60
_journal_year 2004
_chemical_formula_iupac 'C15 H18 F N4 O3 +, I -'
_chemical_formula_moiety 'C15 H18 F N4 O3 +, I -'
_chemical_formula_sum 'C15 H18 F I N4 O3'
_chemical_formula_weight 448.23
_chemical_name_common 'Enoxacin hydroiodide'
_chemical_name_systematic ?
_space_group_IT_number 2
_symmetry_cell_setting triclinic
_symmetry_space_group_name_Hall '-P 1'
_symmetry_space_group_name_H-M 'P -1'
_atom_sites_solution_hydrogens geom
_atom_sites_solution_primary direct
_atom_sites_solution_secondary difmap
_audit_creation_method SHELXL-97
_cell_angle_alpha 82.783(11)
_cell_angle_beta 79.961(11)
_cell_angle_gamma 85.934(12)
_cell_formula_units_Z 2
_cell_length_a 6.9831(17)
_cell_length_b 10.235(3)
_cell_length_c 11.931(3)
_cell_measurement_reflns_used 3760
_cell_measurement_temperature 193(2)
_cell_measurement_theta_max 27.5
_cell_measurement_theta_min 3.2
_cell_volume 832.0(4)
_computing_cell_refinement CrystalClear
_computing_data_collection 'CrsytalClear (Rigaku, 1999)'
_computing_data_reduction 'CrystalStructure (Rigaku and Rigaku/MSC, 2000)'
_computing_molecular_graphics 'SHELXTL (Siemens, 1994)'
_computing_publication_material SHELXTL
_computing_structure_refinement 'SHELXL97 (Sheldrick, 1997)'
_computing_structure_solution 'SHELXS97 (Sheldrick, 1997)'
_diffrn_ambient_temperature 193(2)
_diffrn_detector_area_resol_mean 7.31
_diffrn_measured_fraction_theta_full 0.982
_diffrn_measured_fraction_theta_max 0.982
_diffrn_measurement_device_type 'Rigaku Mercury CCD'
_diffrn_measurement_method \w
_diffrn_radiation_monochromator graphite
_diffrn_radiation_source 'fine-focus sealed tube'
_diffrn_radiation_type MoK\a
_diffrn_radiation_wavelength 0.71070
_diffrn_reflns_av_R_equivalents 0.037
_diffrn_reflns_av_sigmaI/netI 0.044
_diffrn_reflns_limit_h_max 9
_diffrn_reflns_limit_h_min -7
_diffrn_reflns_limit_k_max 13
_diffrn_reflns_limit_k_min -13
_diffrn_reflns_limit_l_max 14
_diffrn_reflns_limit_l_min -15
_diffrn_reflns_number 9442
_diffrn_reflns_theta_full 27.48
_diffrn_reflns_theta_max 27.5
_diffrn_reflns_theta_min 3.2
_diffrn_standards_decay_% 0
_diffrn_standards_interval_count 0
_diffrn_standards_interval_time 0
_diffrn_standards_number 0
_exptl_absorpt_coefficient_mu 1.96
_exptl_absorpt_correction_T_max 0.875
_exptl_absorpt_correction_T_min 0.696
_exptl_absorpt_correction_type multi-scan
_exptl_absorpt_process_details '(Jacobson, 1998)'
_exptl_crystal_colour 'light yellow'
_exptl_crystal_density_diffrn 1.789
_exptl_crystal_density_method 'not measured'
_exptl_crystal_description irregular
_exptl_crystal_F_000 444
_exptl_crystal_size_max 0.20
_exptl_crystal_size_mid 0.11
_exptl_crystal_size_min 0.07
_refine_diff_density_max 0.550
_refine_diff_density_min -0.638
_refine_ls_extinction_method none
_refine_ls_goodness_of_fit_ref 1.18
_refine_ls_hydrogen_treatment mixed
_refine_ls_matrix_type full
_refine_ls_number_parameters 227
_refine_ls_number_reflns 3753
_refine_ls_number_restraints 0
_refine_ls_restrained_S_all 1.18
_refine_ls_R_factor_all 0.053
_refine_ls_R_factor_gt 0.042
_refine_ls_shift/su_max 0.000
_refine_ls_shift/su_mean 0.000
_refine_ls_structure_factor_coef Fsqd
_refine_ls_weighting_details 'calc w = 1/[\s^2^(Fo^2^)+(0.0167P)^2^+1.7702P] where P = (Fo^2^+2Fc^2^)/3'
_refine_ls_weighting_scheme calc
_refine_ls_wR_factor_gt 0.075
_refine_ls_wR_factor_ref 0.078
_reflns_number_gt 3401
_reflns_number_total 3753
_reflns_threshold_expression I>2\s(I)'
_cod_data_source_file ya6206.cif
_cod_data_source_block I
_cod_database_code 2203842
_cod_database_fobs_code 2203842

loop_
_symmetry_equiv_pos_as_xyz
'x, y, z'
'-x, -y, -z'

loop_
_atom_site_label
_atom_site_fract_x
_atom_site_fract_y
_atom_site_fract_z
_atom_site_U_iso_or_equiv
_atom_site_adp_type
_atom_site_calc_flag
_atom_site_refinement_flags
_atom_site_occupancy
_atom_site_type_symbol
I1 0.70806(4) 0.55328(3) 0.77263(2) 0.02814(9) Uani d . 1 I
F1 0.6576(3) 0.9896(3) 0.77860(19) 0.0351(6) Uani d . 1 F
O1 0.9380(4) 0.9109(3) 0.3722(2) 0.0274(6) Uani d . 1 O
O2 0.9727(4) 0.8435(3) 0.1801(2) 0.0333(7) Uani d . 1 O
H2 0.9938 0.8720 0.2396 0.050 Uiso calc R 1 H
O3 0.7482(5) 0.7337(4) 0.1287(3) 0.0478(9) Uani d . 1 O
N1 0.4069(4) 0.7437(3) 0.4558(3) 0.0187(6) Uani d . 1 N
N2 0.3579(4) 0.8095(3) 0.6379(2) 0.0181(6) Uani d . 1 N
N3 0.2833(5) 0.8713(3) 0.8195(3) 0.0263(7) Uani d . 1 N
N4 0.1901(6) 0.6841(4) 1.0144(3) 0.0296(8) Uani d . 1 N
C2 0.5152(5) 0.7386(4) 0.3518(3) 0.0212(8) Uani d . 1 C
H1 0.4663 0.6948 0.2979 0.025 Uiso calc R 1 H
C3 0.6934(5) 0.7937(4) 0.3192(3) 0.0202(8) Uani d . 1 C
C4 0.7735(5) 0.8584(3) 0.3988(3) 0.0195(7) Uani d . 1 C
C9 0.6575(5) 0.8610(3) 0.5101(3) 0.0184(7) Uani d . 1 C
C8 0.4758(5) 0.8058(3) 0.5377(3) 0.0176(7) Uani d . 1 C
C5 0.7180(5) 0.9236(4) 0.5959(3) 0.0215(8) Uani d . 1 C
H6 0.8401 0.9633 0.5825 0.026 Uiso calc R 1 H
C6 0.5979(6) 0.9257(4) 0.6976(3) 0.0226(8) Uani d . 1 C
C7 0.4142(5) 0.8677(3) 0.7204(3) 0.0192(7) Uani d . 1 C
C1 0.8033(6) 0.7866(4) 0.2020(3) 0.0300(9) Uani d . 1 C
C10 0.2179(5) 0.6787(4) 0.4870(3) 0.0225(8) Uani d . 1 C
H10A 0.1672 0.6687 0.4163 0.027 Uiso calc R 1 H
H10B 0.1226 0.7356 0.5330 0.027 Uiso calc R 1 H
C11 0.2374(6) 0.5451(4) 0.5547(3) 0.0261(9) Uani d . 1 C
H11A 0.3096 0.4831 0.5045 0.039 Uiso calc R 1 H
H11B 0.1076 0.5131 0.5857 0.039 Uiso calc R 1 H
H11C 0.3076 0.5522 0.6178 0.039 Uiso calc R 1 H
C12 0.1057(6) 0.7981(4) 0.8363(4) 0.0311(10) Uani d . 1 C
H12A 0.0722 0.7867 0.7609 0.037 Uiso calc R 1 H
H12B -0.0038 0.8484 0.8787 0.037 Uiso calc R 1 H
C13 0.1354(6) 0.6649(4) 0.9025(3) 0.0296(9) Uani d . 1 C
H13A 0.0140 0.6167 0.9156 0.036 Uiso calc R 1 H
H13B 0.2398 0.6123 0.8583 0.036 Uiso calc R 1 H
C14 0.3639(6) 0.7647(4) 1.0016(4) 0.0322(10) Uani d . 1 C
H14A 0.4805 0.7163 0.9640 0.039 Uiso calc R 1 H
H14B 0.3870 0.7810 1.0781 0.039 Uiso calc R 1 H
C15 0.3303(7) 0.8943(4) 0.9304(3) 0.0324(10) Uani d . 1 C
H15A 0.2218 0.9463 0.9718 0.039 Uiso calc R 1 H
H15B 0.4487 0.9455 0.9178 0.039 Uiso calc R 1 H
H4A 0.091(9) 0.725(6) 1.060(5) 0.067(18) Uiso d . 1 H
H4B 0.212(7) 0.614(5) 1.056(4) 0.038(14) Uiso d . 1 H

loop_
_atom_site_aniso_label
_atom_site_aniso_U_11
_atom_site_aniso_U_22
_atom_site_aniso_U_33
_atom_site_aniso_U_12
_atom_site_aniso_U_13
_atom_site_aniso_U_23
I1 0.03270(15) 0.02672(14) 0.02515(14) 0.00166(10) -0.00684(10) -0.00252(10)
F1 0.0350(14) 0.0513(16) 0.0232(12) -0.0159(12) -0.0041(10) -0.0146(11)
O1 0.0217(14) 0.0316(15) 0.0257(14) -0.0063(11) 0.0033(11) 0.0014(12)
O2 0.0341(17) 0.0388(18) 0.0227(15) -0.0037(13) 0.0083(13) -0.0048(13)
O3 0.050(2) 0.072(3) 0.0233(16) -0.0148(18) 0.0045(15) -0.0189(16)
N1 0.0200(16) 0.0184(15) 0.0179(15) -0.0019(12) -0.0022(12) -0.0032(12)
N2 0.0195(15) 0.0184(15) 0.0153(15) -0.0020(12) -0.0006(12) -0.0002(12)
N3 0.0263(18) 0.0333(19) 0.0187(16) -0.0029(14) 0.0001(14) -0.0046(14)
N4 0.033(2) 0.030(2) 0.0210(18) 0.0032(16) -0.0001(16) 0.0056(16)
C2 0.028(2) 0.0204(18) 0.0150(17) 0.0034(15) -0.0034(15) -0.0019(15)
C3 0.0229(19) 0.0189(18) 0.0172(18) 0.0000(15) -0.0004(15) -0.0003(15)
C4 0.0179(18) 0.0167(17) 0.0210(18) 0.0017(14) 0.0003(15) 0.0020(15)
C9 0.0202(18) 0.0155(17) 0.0174(17) 0.0002(14) -0.0008(14) 0.0020(14)
C8 0.0215(18) 0.0128(16) 0.0176(17) 0.0011(14) -0.0047(15) 0.0026(14)
C5 0.0219(19) 0.0200(18) 0.0214(19) -0.0041(15) -0.0027(15) 0.0026(15)
C6 0.027(2) 0.0215(19) 0.0200(18) -0.0028(15) -0.0041(16) -0.0024(15)
C7 0.0226(19) 0.0153(17) 0.0182(18) 0.0006(14) -0.0030(15) 0.0023(14)
C1 0.033(2) 0.031(2) 0.022(2) 0.0030(18) 0.0012(18) -0.0001(18)
C10 0.0171(18) 0.028(2) 0.0231(19) -0.0049(15) -0.0014(15) -0.0062(16)
C11 0.026(2) 0.026(2) 0.025(2) -0.0079(16) 0.0001(17) -0.0011(17)
C12 0.020(2) 0.048(3) 0.023(2) -0.0005(18) 0.0017(16) 0.0004(19)
C13 0.025(2) 0.039(2) 0.025(2) -0.0061(18) -0.0011(17) -0.0042(18)
C14 0.032(2) 0.044(3) 0.021(2) -0.0043(19) -0.0025(17) -0.0049(19)
C15 0.039(2) 0.041(3) 0.0182(19) -0.011(2) 0.0024(18) -0.0115(18)

loop_
_atom_type_symbol
_atom_type_description
_atom_type_scat_dispersion_real
_atom_type_scat_dispersion_imag
_atom_type_scat_source
C C 0.0033 0.0016 'International Tables Vol C Tables 4.2.6.8 and 6.1.1.4'
H H 0.0000 0.0000 'International Tables Vol C Tables 4.2.6.8 and 6.1.1.4'
F F 0.0171 0.0103 'International Tables Vol C Tables 4.2.6.8 and 6.1.1.4'
I I -0.4742 1.8119 'International Tables Vol C Tables 4.2.6.8 and 6.1.1.4'
N N 0.0061 0.0033 'International Tables Vol C Tables 4.2.6.8 and 6.1.1.4'
O O 0.0106 0.0060 'International Tables Vol C Tables 4.2.6.8 and 6.1.1.4'

loop_
_geom_angle_atom_site_label_1
_geom_angle_atom_site_label_2
_geom_angle_atom_site_label_3
_geom_angle
C1 O2 H2 109.5
C2 N1 C8 119.8(3)
C2 N1 C10 120.8(3)
C8 N1 C10 119.4(3)
C8 N2 C7 119.4(3)
C7 N3 C12 119.7(3)
C7 N3 C15 125.3(3)
C12 N3 C15 110.4(3)
C13 N4 C14 113.0(3)
C13 N4 H4A 112(4)
C14 N4 H4A 107(4)
C13 N4 H4B 115(3)
C14 N4 H4B 107(3)
H4A N4 H4B 103(5)
N1 C2 C3 123.4(3)
N1 C2 H1 118.3
C3 C2 H1 118.3
C2 C3 C4 119.9(3)
C2 C3 C1 120.4(3)
C4 C3 C1 119.7(3)
O1 C4 C3 122.0(3)
O1 C4 C9 122.0(3)
C3 C4 C9 116.0(3)
C8 C9 C5 116.7(3)
C8 C9 C4 121.6(3)
C5 C9 C4 121.7(3)
N2 C8 C9 124.5(3)
N2 C8 N1 116.2(3)
C9 C8 N1 119.3(3)
C6 C5 C9 118.3(3)
C6 C5 H6 120.9
C9 C5 H6 120.9
C5 C6 F1 117.3(3)
C5 C6 C7 122.3(3)
F1 C6 C7 120.4(3)
N2 C7 N3 116.2(3)
N2 C7 C6 118.8(3)
N3 C7 C6 125.0(3)
O3 C1 O2 120.3(4)
O3 C1 C3 124.6(4)
O2 C1 C3 115.1(4)
N1 C10 C11 112.1(3)
N1 C10 H10A 109.2
C11 C10 H10A 109.2
N1 C10 H10B 109.2
C11 C10 H10B 109.2
H10A C10 H10B 107.9
C10 C11 H11A 109.5
C10 C11 H11B 109.5
H11A C11 H11B 109.5
C10 C11 H11C 109.5
H11A C11 H11C 109.5
H11B C11 H11C 109.5
N3 C12 C13 110.1(3)
N3 C12 H12A 109.6
C13 C12 H12A 109.6
N3 C12 H12B 109.6
C13 C12 H12B 109.6
H12A C12 H12B 108.2
N4 C13 C12 108.8(3)
N4 C13 H13A 109.9
C12 C13 H13A 109.9
N4 C13 H13B 109.9
C12 C13 H13B 109.9
H13A C13 H13B 108.3
N4 C14 C15 109.5(3)
N4 C14 H14A 109.8
C15 C14 H14A 109.8
N4 C14 H14B 109.8
C15 C14 H14B 109.8
H14A C14 H14B 108.2
N3 C15 C14 110.3(3)
N3 C15 H15A 109.6
C14 C15 H15A 109.6
N3 C15 H15B 109.6
C14 C15 H15B 109.6
H15A C15 H15B 108.1

loop_
_geom_bond_atom_site_label_1
_geom_bond_atom_site_label_2
_geom_bond_distance
_geom_bond_publ_flag
C1 C3 1.480(5) yes
C2 C3 1.376(5) yes
C3 C4 1.432(5) yes
C4 C9 1.432(5) yes
C5 C6 1.351(5) yes
C5 C9 1.411(5) yes
C6 C7 1.420(5) yes
C8 C9 1.395(5) yes
C10 C11 1.509(5) yes
C12 C13 1.507(6) yes
C14 C15 1.510(6) yes
F1 C6 1.369(4) yes
O1 C4 1.275(4) yes
O2 C1 1.326(5) yes
O2 H2 0.8400 ?
O3 C1 1.214(5) yes
N1 C2 1.340(5) yes
N1 C8 1.398(5) yes
N1 C10 1.488(5) yes
N2 C8 1.331(5) yes
N2 C7 1.339(5) yes
N3 C7 1.365(5) yes
N3 C12 1.466(5) yes
N3 C15 1.467(5) yes
N4 C13 1.490(5) yes
N4 C14 1.491(6) yes
N4 H4A 0.91(6) yes
N4 H4B 0.84(5) yes
C2 H1 0.9500 ?
C5 H6 0.9500 ?
C10 H10A 0.9900 ?
C10 H10B 0.9900 ?
C11 H11A 0.9800 ?
C11 H11B 0.9800 ?
C11 H11C 0.9800 ?
C12 H12A 0.9900 ?
C12 H12B 0.9900 ?
C13 H13A 0.9900 ?
C13 H13B 0.9900 ?
C14 H14A 0.9900 ?
C14 H14B 0.9900 ?
C15 H15A 0.9900 ?
C15 H15B 0.9900 ?

loop_
_geom_hbond_atom_site_label_D
_geom_hbond_atom_site_label_H
_geom_hbond_atom_site_label_A
_geom_hbond_site_symmetry_A
_geom_hbond_distance_DH
_geom_hbond_distance_HA
_geom_hbond_distance_DA
_geom_hbond_angle_DHA
O2 H2 O1 . 0.84 1.65 2.442(4) 156
N4 H4B I1 2_667 0.84(5) 2.61(5) 3.421(4) 163(4)
N4 H4A O2 1_456 0.91(6) 2.02(6) 2.880(5) 156(5)
N4 H4A O3 1_456 0.91(6) 2.39(6) 3.182(5) 145(5)

loop_
_geom_torsion_atom_site_label_1
_geom_torsion_atom_site_label_2
_geom_torsion_atom_site_label_3
_geom_torsion_atom_site_label_4
_geom_torsion
C8 N1 C2 C3 -1.0(5)
C10 N1 C2 C3 -178.2(3)
N1 C2 C3 C4 1.2(5)
N1 C2 C3 C1 -178.8(3)
C2 C3 C4 O1 -179.9(3)
C1 C3 C4 O1 0.1(5)
C2 C3 C4 C9 -0.1(5)
C1 C3 C4 C9 179.9(3)
O1 C4 C9 C8 178.6(3)
C3 C4 C9 C8 -1.3(5)
O1 C4 C9 C5 1.0(5)
C3 C4 C9 C5 -178.9(3)
C7 N2 C8 C9 -1.1(5)
C7 N2 C8 N1 -179.9(3)
C5 C9 C8 N2 0.5(5)
C4 C9 C8 N2 -177.2(3)
C5 C9 C8 N1 179.3(3)
C4 C9 C8 N1 1.5(5)
C2 N1 C8 N2 178.4(3)
C10 N1 C8 N2 -4.3(5)
C2 N1 C8 C9 -0.4(5)
C10 N1 C8 C9 176.9(3)
C8 C9 C5 C6 0.1(5)
C4 C9 C5 C6 177.8(3)
C9 C5 C6 F1 -178.6(3)
C9 C5 C6 C7 -0.2(6)
C8 N2 C7 N3 178.1(3)
C8 N2 C7 C6 1.0(5)
C12 N3 C7 N2 8.2(5)
C15 N3 C7 N2 161.6(4)
C12 N3 C7 C6 -174.9(3)
C15 N3 C7 C6 -21.5(6)
C5 C6 C7 N2 -0.4(5)
F1 C6 C7 N2 178.0(3)
C5 C6 C7 N3 -177.2(4)
F1 C6 C7 N3 1.2(6)
C2 C3 C1 O3 -0.3(6)
C4 C3 C1 O3 179.8(4)
C2 C3 C1 O2 179.7(3)
C4 C3 C1 O2 -0.3(5)
C2 N1 C10 C11 98.1(4)
C8 N1 C10 C11 -79.1(4)
C7 N3 C12 C13 95.2(4)
C15 N3 C12 C13 -61.9(4)
C14 N4 C13 C12 -55.4(5)
N3 C12 C13 N4 58.0(4)
C13 N4 C14 C15 54.5(5)
C7 N3 C15 C14 -94.9(5)
C12 N3 C15 C14 60.6(4)
N4 C14 C15 N3 -55.8(5)

loop_
_cod_related_entry_id
_cod_related_entry_database
_cod_related_entry_code
1 ChemSpider 21130731
